data_7157317
loop_
_publ_author_name
'Kotha, Sambasivarao'
'Cheekatla, Subba Rao'

_publ_section_title
;
 A new skeletal rearrangement of 1,7-dimethyl Cookson's cage dione
 catalyzed by a Lewis acid.
;
_journal_issue 7
_journal_name_full 'Organic &amp; biomolecular chemistry'
_journal_page_first 1377
_journal_page_last 1383
_journal_paper_doi 10.1039/c9ob02298h
_journal_volume 18
_journal_year 2020
_chemical_formula_moiety '4(C20 H22 O2)'
_chemical_formula_sum 'C80 H88 O8'
_chemical_formula_weight 1177.50
_chemical_melting_point 383
_chemical_name_common 'cage rearranged ketone'
_chemical_name_systematic
(1R,5S,6aS,8R)-8-methoxy-2a-methyl-4-phenyloctahydro-1,4,5-(epiethane[1,1,2]triyl)cyclopenta[cd]pentalen-2(1H)-one
_space_group_crystal_system triclinic
_space_group_IT_number 2
_space_group_name_Hall '-P 1'
_space_group_name_H-M_alt 'P -1'
_atom_sites_solution_hydrogens geom
_atom_sites_solution_primary dual
_audit_creation_date 2018-12-19
_audit_creation_method
;
Olex2 1.2-ac3
(compiled 2017.08.10 svn.r3458 for OlexSys, GUI svn.r5381)
;
_audit_update_record
;
2019-04-04 deposited with the CCDC.	2020-01-22 downloaded from the CCDC.
;
_cell_angle_alpha 106.423(3)
_cell_angle_beta 90.464(3)
_cell_angle_gamma 90.866(3)
_cell_formula_units_Z 2
_cell_length_a 12.1732(5)
_cell_length_b 12.4347(4)
_cell_length_c 21.2275(7)
_cell_measurement_reflns_used 7469
_cell_measurement_temperature 150
_cell_measurement_theta_max 30.9070
_cell_measurement_theta_min 1.9820
_cell_volume 3081.5(2)
_computing_cell_refinement 'CrysAlisPro 1.171.39.46 (Rigaku OD, 2018)'
_computing_data_collection 'CrysAlisPro 1.171.39.46 (Rigaku OD, 2018)'
_computing_data_reduction 'CrysAlisPro 1.171.39.46 (Rigaku OD, 2018)'
_computing_molecular_graphics 'Olex2 (Dolomanov et al., 2009)'
_computing_publication_material 'Olex2 (Dolomanov et al., 2009)'
_computing_structure_refinement 'ShelXL (Sheldrick, 2015)'
_computing_structure_solution 'ShelXT (Sheldrick, 2015)'
_diffrn_ambient_temperature 150
_diffrn_detector 'CCD plate'
_diffrn_measured_fraction_theta_full 0.977
_diffrn_measured_fraction_theta_max 0.977
_diffrn_measurement_details
;
List of Runs (angles in degrees, time in seconds):

  # Type    Start    End  Width  t~exp~   \w     \q     \k     \f   Frames
#--------------------------------------------------------------------------
  1  \w   -110.00  70.00   0.50    8.00    --  -20.00   0.00-180.00  360
  2  \w    -63.00  19.00   0.50    8.00    --  -20.00 -72.00 -36.00  164
  3  \w    -75.50 -14.50   0.50    8.00    --  -20.00 -72.00-180.00  122
;
_diffrn_measurement_device 'abstract diffractometer'
_diffrn_measurement_device_type 'dtrek-CrysAlisPro-abstract goniometer imported rigaku-d*trek images'
_diffrn_measurement_method '\w scans'
_diffrn_orient_matrix_type 'CrysAlisPro convention (1999,Acta A55,543-557)'
_diffrn_orient_matrix_UB_11 0.0066580000
_diffrn_orient_matrix_UB_12 -0.0521579000
_diffrn_orient_matrix_UB_13 0.0068532000
_diffrn_orient_matrix_UB_21 -0.0235139000
_diffrn_orient_matrix_UB_22 -0.0281880000
_diffrn_orient_matrix_UB_23 -0.0310760000
_diffrn_orient_matrix_UB_31 0.0529062000
_diffrn_orient_matrix_UB_32 -0.0047785000
_diffrn_orient_matrix_UB_33 -0.0141822000
_diffrn_radiation_monochromator graphite
_diffrn_radiation_probe x-ray
_diffrn_radiation_type MoK\a
_diffrn_radiation_wavelength 0.71073
_diffrn_reflns_av_R_equivalents 0.0737
_diffrn_reflns_av_unetI/netI 0.1127
_diffrn_reflns_Laue_measured_fraction_full 0.977
_diffrn_reflns_Laue_measured_fraction_max 0.977
_diffrn_reflns_limit_h_max 10
_diffrn_reflns_limit_h_min -14
_diffrn_reflns_limit_k_max 14
_diffrn_reflns_limit_k_min -14
_diffrn_reflns_limit_l_max 24
_diffrn_reflns_limit_l_min -25
_diffrn_reflns_number 19146
_diffrn_reflns_point_group_measured_fraction_full 0.977
_diffrn_reflns_point_group_measured_fraction_max 0.977
_diffrn_reflns_theta_full 25.000
_diffrn_reflns_theta_max 25.000
_diffrn_reflns_theta_min 1.708
_diffrn_source 'fine-focus sealed X-ray tube'
_diffrn_source_type 'Enhance (Mo) X-ray Source'
_exptl_absorpt_coefficient_mu 0.080
_exptl_absorpt_correction_T_max 1.00000
_exptl_absorpt_correction_T_min 0.82096
_exptl_absorpt_correction_type multi-scan
_exptl_absorpt_process_details
;
CrysAlisPro 1.171.39.46 (Rigaku Oxford Diffraction, 2018)
Empirical absorption correction using spherical harmonics,
 implemented in SCALE3 ABSPACK scaling algorithm.
;
_exptl_crystal_colour colourless
_exptl_crystal_colour_primary colourless
_exptl_crystal_density_diffrn 1.269
_exptl_crystal_description block
_exptl_crystal_F_000 1264
_exptl_crystal_recrystallization_method 'Re-crystallisation from solvent: DCM in Hexane'
_exptl_crystal_size_max 0.22
_exptl_crystal_size_mid 0.15
_exptl_crystal_size_min 0.12
_refine_diff_density_max 0.294
_refine_diff_density_min -0.335
_refine_diff_density_rms 0.081
_refine_ls_extinction_method none
_refine_ls_goodness_of_fit_ref 1.043
_refine_ls_hydrogen_treatment constr
_refine_ls_matrix_type full
_refine_ls_number_parameters 801
_refine_ls_number_reflns 10620
_refine_ls_number_restraints 0
_refine_ls_restrained_S_all 1.043
_refine_ls_R_factor_all 0.1132
_refine_ls_R_factor_gt 0.0689
_refine_ls_shift/su_max 0.000
_refine_ls_shift/su_mean 0.000
_refine_ls_structure_factor_coef Fsqd
_refine_ls_weighting_details 'w=1/[\s^2^(Fo^2^)+(0.0596P)^2^+1.0287P] where P=(Fo^2^+2Fc^2^)/3'
_refine_ls_weighting_scheme calc
_refine_ls_wR_factor_gt 0.1438
_refine_ls_wR_factor_ref 0.1835
_reflns_Friedel_coverage 0.000
_reflns_number_gt 6578
_reflns_number_total 10620
_reflns_threshold_expression 'I > 2\s(I)'
_cod_data_source_file c9ob02298h2.cif
_cod_data_source_block srk-sr-617-s1_mo
_cod_depositor_comments 'Adding full bibliography for 7157317--7157318.cif.'
_cod_original_cell_volume 3081.50(19)
_cod_database_code 7157317
_shelx_shelxl_version_number 2014/7
_shelx_space_group_comment
;
The symmetry employed for this shelxl refinement is uniquely defined
by the following loop, which should always be used as a source of
symmetry information in preference to the above space-group names.
They are only intended as comments.
;
_shelx_estimated_absorpt_t_max 0.990
_shelx_estimated_absorpt_t_min 0.983
_reflns_odcompleteness_completeness 84.12
_reflns_odcompleteness_iscentric 1
_reflns_odcompleteness_theta 30.99
_olex2_refinement_description
;
1. Fixed Uiso
 At 1.2 times of:
  All C(H) groups, All C(H,H) groups
 At 1.5 times of:
  All C(H,H,H) groups
2.a Ternary CH refined with riding coordinates:
 C66(H66), C65(H65), C12(H12), C5(H5), C7(H7), C48(H48), C67(H67), C69(H69),
 C6(H6), C29(H29), C72(H72), C27(H27), C45(H45), C32(H32), C9(H9), C47(H47),
 C26(H26), C43(H43), C25(H25), C44(H44)
2.b Secondary CH2 refined with riding coordinates:
 C70(H70A,H70B), C50(H50A,H50B), C23(H23A,H23B), C63(H63A,H63B), C10(H10A,
 H10B), C3(H3A,H3B), C68(H68A,H68B), C30(H30A,H30B), C8(H8A,H8B), C53(H53A,
 H53B), C49(H49A,H49B), C28(H28A,H28B)
2.c Aromatic/amide H refined with riding coordinates:
 C20(H20), C16(H16), C18(H18), C17(H17), C77(H77), C79(H79), C58(H58),
 C39(H39), C38(H38), C75(H75), C59(H59), C40(H40), C56(H56), C76(H76), C78(H78),
  C57(H57), C60(H60), C36(H36), C19(H19), C37(H37)
2.d Idealised Me refined as rotating group:
 C41(H41A,H41B,H41C), C61(H61A,H61B,H61C), C73(H73A,H73B,H73C), C54(H54A,H54B,
 H54C), C14(H14A,H14B,H14C), C21(H21A,H21B,H21C), C1(H1A,H1B,H1C), C34(H34A,
 H34B,H34C)
;
_olex2_submission_special_instructions 'No special instructions were received'
_oxdiff_exptl_absorpt_empirical_details
;
Empirical correction (ABSPACK) includes:
- Absorption correction using spherical harmonics
- Frame scaling
- Detector area scaling
;
_oxdiff_exptl_absorpt_empirical_full_max 1.700
_oxdiff_exptl_absorpt_empirical_full_min 0.486

loop_
_space_group_symop_operation_xyz
'x, y, z'
'-x, -y, -z'

loop_
_atom_site_label
_atom_site_type_symbol
_atom_site_fract_x
_atom_site_fract_y
_atom_site_fract_z
_atom_site_U_iso_or_equiv
_atom_site_adp_type
_atom_site_occupancy
_atom_site_site_symmetry_order
_atom_site_calc_flag
_atom_site_refinement_flags_posn
O6 O 0.39480(17) 0.37630(16) 0.08283(11) 0.0295(5) Uani 1 1 d .
O8 O 0.10395(17) -0.12697(16) 0.08183(11) 0.0306(6) Uani 1 1 d .
O2 O -0.43421(19) 0.32675(17) 0.42825(12) 0.0361(6) Uani 1 1 d .
O7 O 0.26407(19) -0.06640(17) 0.23482(12) 0.0358(6) Uani 1 1 d .
O4 O -0.10239(18) 0.85285(16) 0.41933(11) 0.0322(6) Uani 1 1 d .
O5 O 0.23035(19) 0.43291(17) 0.23133(12) 0.0357(6) Uani 1 1 d .
O3 O -0.2603(2) 0.7437(2) 0.27055(13) 0.0504(7) Uani 1 1 d .
O1 O -0.3132(2) 0.2539(2) 0.26829(13) 0.0529(8) Uani 1 1 d .
C15 C -0.2954(2) 0.2436(2) 0.51361(15) 0.0209(7) Uani 1 1 d .
C20 C -0.2850(2) 0.3600(2) 0.53912(16) 0.0255(7) Uani 1 1 d .
H20 H -0.2795 0.4052 0.5099 0.031 Uiso 1 1 calc R
C16 C -0.3024(3) 0.1808(2) 0.55832(16) 0.0274(8) Uani 1 1 d .
H16 H -0.3091 0.1014 0.5424 0.033 Uiso 1 1 calc R
C66 C 0.2489(2) -0.3566(2) 0.15782(16) 0.0251(7) Uani 1 1 d .
H66 H 0.2871 -0.4152 0.1733 0.030 Uiso 1 1 calc R
C41 C 0.0633(3) 0.2536(3) 0.19059(17) 0.0321(8) Uani 1 1 d .
H41A H 0.0295 0.3254 0.1922 0.048 Uiso 1 1 calc GR
H41B H 0.0717 0.2469 0.2353 0.048 Uiso 1 1 calc GR
H41C H 0.0165 0.1920 0.1646 0.048 Uiso 1 1 calc GR
C65 C 0.2052(2) -0.3987(2) 0.08638(16) 0.0243(7) Uani 1 1 d .
H65 H 0.2452 -0.4649 0.0589 0.029 Uiso 1 1 calc R
C11 C -0.4158(2) 0.2099(2) 0.41068(15) 0.0231(7) Uani 1 1 d .
C18 C -0.2910(2) 0.3466(2) 0.65024(17) 0.0284(8) Uani 1 1 d .
H18 H -0.2908 0.3816 0.6962 0.034 Uiso 1 1 calc R
C12 C -0.4204(3) 0.1589(2) 0.33414(16) 0.0285(8) Uani 1 1 d .
H12 H -0.4894 0.1775 0.3139 0.034 Uiso 1 1 calc R
C74 C 0.2416(3) -0.1572(2) 0.19664(16) 0.0273(8) Uani 1 1 d .
C70 C 0.0243(3) -0.3189(2) 0.07400(17) 0.0281(8) Uani 1 1 d .
H70A H 0.0102 -0.3336 0.0263 0.034 Uiso 1 1 calc R
H70B H -0.0450 -0.2978 0.0981 0.034 Uiso 1 1 calc R
C62 C 0.3212(2) -0.2481(2) 0.16376(15) 0.0234(7) Uani 1 1 d .
C17 C -0.2997(3) 0.2317(3) 0.62629(16) 0.0293(8) Uani 1 1 d .
H17 H -0.3039 0.1869 0.6558 0.035 Uiso 1 1 calc R
C77 C 0.2169(3) -0.3459(3) -0.14888(16) 0.0293(8) Uani 1 1 d .
H77 H 0.2199 -0.3573 -0.1950 0.035 Uiso 1 1 calc R
C79 C 0.1996(2) -0.4192(2) -0.05579(16) 0.0250(7) Uani 1 1 d .
H79 H 0.1889 -0.4819 -0.0391 0.030 Uiso 1 1 calc R
C50 C 0.4738(3) 0.1874(2) 0.07784(17) 0.0296(8) Uani 1 1 d .
H50A H 0.5421 0.2115 0.1040 0.036 Uiso 1 1 calc R
H50B H 0.4901 0.1731 0.0306 0.036 Uiso 1 1 calc R
C51 C 0.3831(3) 0.2732(2) 0.09935(16) 0.0239(7) Uani 1 1 d .
C80 C 0.2125(2) -0.3127(2) -0.01207(16) 0.0236(7) Uani 1 1 d .
C24 C -0.1922(2) 0.6908(2) 0.44120(15) 0.0218(7) Uani 1 1 d .
C23 C -0.3057(3) 0.6970(3) 0.41192(16) 0.0274(8) Uani 1 1 d .
H23A H -0.3229 0.7749 0.4126 0.033 Uiso 1 1 calc R
H23B H -0.3632 0.6681 0.4359 0.033 Uiso 1 1 calc R
C5 C -0.3054(3) 0.0611(2) 0.41736(16) 0.0252(7) Uani 1 1 d .
H5 H -0.2536 0.0252 0.4418 0.030 Uiso 1 1 calc R
C31 C -0.0977(2) 0.7338(2) 0.40369(15) 0.0224(7) Uani 1 1 d .
C4 C -0.3014(2) 0.1895(2) 0.44030(16) 0.0229(7) Uani 1 1 d .
C63 C 0.3258(3) -0.2397(2) 0.09259(15) 0.0250(7) Uani 1 1 d .
H63A H 0.3316 -0.1605 0.0919 0.030 Uiso 1 1 calc R
H63B H 0.3889 -0.2812 0.0690 0.030 Uiso 1 1 calc R
C42 C 0.1751(2) 0.2484(2) 0.15919(16) 0.0226(7) Uani 1 1 d .
C7 C -0.3980(3) 0.0311(2) 0.31392(17) 0.0285(8) Uani 1 1 d .
H7 H -0.4011 -0.0034 0.2653 0.034 Uiso 1 1 calc R
C10 C -0.4913(3) 0.1382(3) 0.44056(17) 0.0324(8) Uani 1 1 d .
H10A H -0.5660 0.1301 0.4208 0.039 Uiso 1 1 calc R
H10B H -0.4963 0.1695 0.4888 0.039 Uiso 1 1 calc R
C48 C 0.4197(3) 0.0838(3) 0.09245(17) 0.0297(8) Uani 1 1 d .
H48 H 0.4465 0.0108 0.0638 0.036 Uiso 1 1 calc R
C55 C 0.2900(2) 0.1857(2) -0.01321(15) 0.0220(7) Uani 1 1 d .
C61 C 0.4317(3) -0.2399(3) 0.19853(17) 0.0337(8) Uani 1 1 d .
H61A H 0.4214 -0.2505 0.2421 0.051 Uiso 1 1 calc GR
H61B H 0.4652 -0.1659 0.2031 0.051 Uiso 1 1 calc GR
H61C H 0.4799 -0.2980 0.1728 0.051 Uiso 1 1 calc GR
C67 C 0.1414(3) -0.3161(2) 0.19435(16) 0.0269(8) Uani 1 1 d .
H67 H 0.1486 -0.3031 0.2429 0.032 Uiso 1 1 calc R
C35 C -0.1870(2) 0.7446(2) 0.51534(16) 0.0240(7) Uani 1 1 d .
C69 C 0.0777(3) -0.4204(3) 0.09015(16) 0.0282(8) Uani 1 1 d .
H69 H 0.0520 -0.4945 0.0606 0.034 Uiso 1 1 calc R
C3 C -0.2048(3) 0.2209(3) 0.40247(16) 0.0287(8) Uani 1 1 d .
H3A H -0.1335 0.2062 0.4209 0.034 Uiso 1 1 calc R
H3B H -0.2070 0.3008 0.4032 0.034 Uiso 1 1 calc R
C64 C 0.2171(2) -0.2933(2) 0.06205(15) 0.0225(7) Uani 1 1 d .
C68 C 0.0588(3) -0.4080(3) 0.16298(16) 0.0316(8) Uani 1 1 d .
H68A H -0.0172 -0.3851 0.1758 0.038 Uiso 1 1 calc R
H68B H 0.0746 -0.4783 0.1743 0.038 Uiso 1 1 calc R
C58 C 0.2917(3) 0.1508(3) -0.15028(17) 0.0296(8) Uani 1 1 d .
H58 H 0.2907 0.1386 -0.1965 0.036 Uiso 1 1 calc R
C39 C -0.2100(2) 0.9056(3) 0.60961(16) 0.0268(8) Uani 1 1 d .
H39 H -0.2271 0.9827 0.6267 0.032 Uiso 1 1 calc R
C30 C 0.0014(3) 0.6838(3) 0.42803(18) 0.0338(8) Uani 1 1 d .
H30A H 0.0151 0.7185 0.4755 0.041 Uiso 1 1 calc R
H30B H 0.0683 0.6917 0.4034 0.041 Uiso 1 1 calc R
C6 C -0.2801(3) 0.0360(2) 0.34286(15) 0.0232(7) Uani 1 1 d .
H6 H -0.2378 -0.0341 0.3247 0.028 Uiso 1 1 calc R
C38 C -0.1841(3) 0.8434(3) 0.65246(17) 0.0318(8) Uani 1 1 d .
H38 H -0.1829 0.8769 0.6986 0.038 Uiso 1 1 calc R
C75 C 0.2263(3) -0.2226(3) -0.03919(17) 0.0283(8) Uani 1 1 d .
H75 H 0.2352 -0.1487 -0.0108 0.034 Uiso 1 1 calc R
C59 C 0.3077(3) 0.0626(3) -0.12386(17) 0.0313(8) Uani 1 1 d .
H59 H 0.3187 -0.0105 -0.1522 0.038 Uiso 1 1 calc R
C40 C -0.2114(2) 0.8571(2) 0.54262(16) 0.0255(7) Uani 1 1 d .
H40 H -0.2295 0.9016 0.5144 0.031 Uiso 1 1 calc R
C56 C 0.2753(3) 0.2747(2) -0.04087(16) 0.0276(8) Uani 1 1 d .
H56 H 0.2639 0.3480 -0.0128 0.033 Uiso 1 1 calc R
C29 C -0.0363(3) 0.5598(3) 0.41356(17) 0.0345(9) Uani 1 1 d .
H29 H -0.0025 0.5203 0.4437 0.041 Uiso 1 1 calc R
C33 C -0.2267(3) 0.6921(3) 0.30733(16) 0.0310(8) Uani 1 1 d .
C22 C -0.2955(3) 0.6211(3) 0.34078(17) 0.0310(8) Uani 1 1 d .
C72 C 0.1285(3) -0.2057(3) 0.17474(16) 0.0267(8) Uani 1 1 d .
H72 H 0.0687 -0.1580 0.1994 0.032 Uiso 1 1 calc R
C76 C 0.2272(3) -0.2393(3) -0.10618(17) 0.0320(8) Uani 1 1 d .
H76 H 0.2349 -0.1767 -0.1232 0.038 Uiso 1 1 calc R
C78 C 0.2022(3) -0.4358(3) -0.12323(16) 0.0297(8) Uani 1 1 d .
H78 H 0.1937 -0.5094 -0.1520 0.036 Uiso 1 1 calc R
C27 C -0.1072(3) 0.5504(3) 0.30949(17) 0.0300(8) Uani 1 1 d .
H27 H -0.1134 0.5150 0.2610 0.036 Uiso 1 1 calc R
C45 C 0.3677(3) 0.2974(2) 0.17545(15) 0.0248(7) Uani 1 1 d .
H45 H 0.4273 0.3470 0.2015 0.030 Uiso 1 1 calc R
C32 C -0.1097(3) 0.6808(3) 0.32855(17) 0.0316(8) Uani 1 1 d .
H32 H -0.0552 0.7128 0.3034 0.038 Uiso 1 1 calc R
C8 C -0.4624(3) -0.0362(3) 0.35123(16) 0.0348(9) Uani 1 1 d .
H8A H -0.4392 -0.1153 0.3394 0.042 Uiso 1 1 calc R
H8B H -0.5425 -0.0335 0.3435 0.042 Uiso 1 1 calc R
C53 C 0.1729(2) 0.2555(2) 0.08752(15) 0.0223(7) Uani 1 1 d .
H53A H 0.1103 0.2114 0.0624 0.027 Uiso 1 1 calc R
H53B H 0.1676 0.3342 0.0862 0.027 Uiso 1 1 calc R
C52 C 0.2823(2) 0.2056(2) 0.06039(15) 0.0205(7) Uani 1 1 d .
C71 C 0.1150(2) -0.2296(2) 0.09864(16) 0.0255(7) Uani 1 1 d .
C57 C 0.2769(3) 0.2579(3) -0.10819(17) 0.0307(8) Uani 1 1 d .
H57 H 0.2679 0.3196 -0.1257 0.037 Uiso 1 1 calc R
C60 C 0.3078(3) 0.0798(2) -0.05598(16) 0.0261(7) Uani 1 1 d .
H60 H 0.3203 0.0184 -0.0387 0.031 Uiso 1 1 calc R
C9 C -0.4304(3) 0.0261(3) 0.42172(16) 0.0301(8) Uani 1 1 d .
H9 H -0.4426 -0.0194 0.4532 0.036 Uiso 1 1 calc R
C36 C -0.1608(3) 0.6830(3) 0.55868(17) 0.0305(8) Uani 1 1 d .
H36 H -0.1432 0.6061 0.5416 0.037 Uiso 1 1 calc R
C19 C -0.2824(3) 0.4107(3) 0.60642(16) 0.0275(8) Uani 1 1 d .
H19 H -0.2747 0.4899 0.6226 0.033 Uiso 1 1 calc R
C47 C 0.2925(3) 0.1004(2) 0.08488(15) 0.0239(7) Uani 1 1 d .
H47 H 0.2531 0.0326 0.0564 0.029 Uiso 1 1 calc R
C73 C 0.0002(3) -0.0746(3) 0.0946(2) 0.0447(10) Uani 1 1 d .
H73A H -0.0577 -0.1269 0.0715 0.067 Uiso 1 1 calc GR
H73B H 0.0002 -0.0074 0.0792 0.067 Uiso 1 1 calc GR
H73C H -0.0134 -0.0534 0.1419 0.067 Uiso 1 1 calc GR
C26 C -0.2113(3) 0.5308(3) 0.34666(16) 0.0294(8) Uani 1 1 d .
H26 H -0.2412 0.4522 0.3319 0.035 Uiso 1 1 calc R
C54 C 0.5000(3) 0.4305(3) 0.0963(2) 0.0456(10) Uani 1 1 d .
H54A H 0.5563 0.3803 0.0721 0.068 Uiso 1 1 calc GR
H54B H 0.5161 0.4491 0.1435 0.068 Uiso 1 1 calc GR
H54C H 0.5000 0.4994 0.0825 0.068 Uiso 1 1 calc GR
C46 C 0.2544(3) 0.3429(3) 0.19395(16) 0.0270(8) Uani 1 1 d .
C37 C -0.1598(3) 0.7311(3) 0.62638(17) 0.0363(9) Uani 1 1 d .
H37 H -0.1425 0.6868 0.6548 0.044 Uiso 1 1 calc R
C49 C 0.4358(3) 0.0975(3) 0.16618(17) 0.0318(8) Uani 1 1 d .
H49A H 0.4192 0.0267 0.1772 0.038 Uiso 1 1 calc R
H49B H 0.5115 0.1233 0.1811 0.038 Uiso 1 1 calc R
C43 C 0.2458(2) 0.1423(2) 0.15517(16) 0.0253(7) Uani 1 1 d .
H43 H 0.2062 0.0828 0.1698 0.030 Uiso 1 1 calc R
C2 C -0.2241(3) 0.1428(3) 0.33209(16) 0.0284(8) Uani 1 1 d .
C25 C -0.1654(3) 0.5654(2) 0.41774(16) 0.0269(8) Uani 1 1 d .
H25 H -0.1976 0.5208 0.4458 0.032 Uiso 1 1 calc R
C44 C 0.3522(3) 0.1867(3) 0.19524(16) 0.0274(8) Uani 1 1 d .
H44 H 0.3429 0.1999 0.2436 0.033 Uiso 1 1 calc R
C13 C -0.3185(3) 0.1962(3) 0.30612(16) 0.0314(8) Uani 1 1 d .
C28 C -0.0163(3) 0.5024(3) 0.34102(17) 0.0378(9) Uani 1 1 d .
H28A H 0.0570 0.5226 0.3274 0.045 Uiso 1 1 calc R
H28B H -0.0234 0.4198 0.3308 0.045 Uiso 1 1 calc R
C14 C -0.5422(3) 0.3606(3) 0.4151(2) 0.0509(11) Uani 1 1 d .
H14A H -0.5537 0.3443 0.3676 0.076 Uiso 1 1 calc GR
H14B H -0.5495 0.4413 0.4358 0.076 Uiso 1 1 calc GR
H14C H -0.5972 0.3194 0.4331 0.076 Uiso 1 1 calc GR
C21 C -0.4046(3) 0.5774(3) 0.3061(2) 0.0478(10) Uani 1 1 d .
H21A H -0.4450 0.5359 0.3318 0.072 Uiso 1 1 calc GR
H21B H -0.3904 0.5275 0.2623 0.072 Uiso 1 1 calc GR
H21C H -0.4483 0.6407 0.3022 0.072 Uiso 1 1 calc GR
C1 C -0.1226(3) 0.1255(3) 0.28883(18) 0.0483(11) Uani 1 1 d .
H1A H -0.0987 0.1973 0.2826 0.072 Uiso 1 1 calc GR
H1B H -0.1405 0.0724 0.2461 0.072 Uiso 1 1 calc GR
H1C H -0.0633 0.0954 0.3100 0.072 Uiso 1 1 calc GR
C34 C -0.0064(3) 0.9093(3) 0.4058(2) 0.0513(12) Uani 1 1 d .
H34A H 0.0098 0.8824 0.3589 0.077 Uiso 1 1 calc GR
H34B H 0.0558 0.8941 0.4314 0.077 Uiso 1 1 calc GR
H34C H -0.0190 0.9902 0.4179 0.077 Uiso 1 1 calc GR

loop_
_atom_site_aniso_label
_atom_site_aniso_U_11
_atom_site_aniso_U_22
_atom_site_aniso_U_33
_atom_site_aniso_U_23
_atom_site_aniso_U_13
_atom_site_aniso_U_12
O6 0.0287(13) 0.0253(11) 0.0351(15) 0.0100(10) -0.0001(11) -0.0056(10)
O8 0.0289(13) 0.0271(11) 0.0382(15) 0.0127(11) 0.0035(11) 0.0082(10)
O2 0.0392(14) 0.0289(12) 0.0377(16) 0.0049(11) -0.0088(12) 0.0136(11)
O7 0.0423(15) 0.0295(12) 0.0316(15) 0.0021(11) -0.0015(12) -0.0001(11)
O4 0.0347(13) 0.0239(11) 0.0381(15) 0.0090(11) 0.0085(11) -0.0044(10)
O5 0.0401(14) 0.0294(12) 0.0339(15) 0.0026(11) 0.0033(12) 0.0015(11)
O3 0.074(2) 0.0476(15) 0.0361(17) 0.0216(14) -0.0057(14) 0.0130(14)
O1 0.083(2) 0.0486(15) 0.0339(17) 0.0240(14) -0.0061(15) -0.0144(15)
C15 0.0195(16) 0.0236(15) 0.0189(18) 0.0046(14) 0.0015(13) -0.0005(13)
C20 0.0274(18) 0.0261(15) 0.026(2) 0.0117(15) 0.0009(15) 0.0030(14)
C16 0.0344(19) 0.0249(15) 0.023(2) 0.0074(15) 0.0026(15) -0.0016(14)
C66 0.0265(18) 0.0241(15) 0.0249(19) 0.0071(14) 0.0000(15) 0.0011(13)
C41 0.032(2) 0.0359(18) 0.030(2) 0.0127(16) 0.0051(16) 0.0022(15)
C65 0.0258(17) 0.0215(15) 0.025(2) 0.0055(14) -0.0014(14) -0.0015(13)
C11 0.0258(17) 0.0250(15) 0.0180(18) 0.0051(14) -0.0057(14) 0.0046(13)
C18 0.0255(18) 0.0319(17) 0.024(2) 0.0014(15) 0.0014(15) 0.0043(14)
C12 0.0287(19) 0.0317(17) 0.025(2) 0.0089(15) -0.0028(15) 0.0009(14)
C74 0.035(2) 0.0246(16) 0.0212(19) 0.0047(15) 0.0041(15) -0.0010(14)
C70 0.0225(17) 0.0351(17) 0.026(2) 0.0080(15) -0.0024(15) -0.0028(14)
C62 0.0222(17) 0.0285(16) 0.0190(18) 0.0063(14) -0.0043(14) -0.0020(13)
C17 0.035(2) 0.0340(17) 0.019(2) 0.0088(15) 0.0024(15) 0.0012(15)
C77 0.0280(18) 0.0413(18) 0.0192(19) 0.0099(16) -0.0017(15) -0.0058(15)
C79 0.0256(17) 0.0246(15) 0.026(2) 0.0090(15) -0.0020(15) 0.0004(13)
C50 0.0234(18) 0.0337(17) 0.030(2) 0.0066(16) 0.0015(15) 0.0012(14)
C51 0.0260(17) 0.0227(15) 0.0230(19) 0.0064(14) -0.0014(14) 0.0008(13)
C80 0.0186(16) 0.0278(16) 0.0249(19) 0.0083(14) -0.0009(14) 0.0003(13)
C24 0.0206(16) 0.0251(15) 0.0215(19) 0.0091(14) 0.0028(14) 0.0056(13)
C23 0.0242(18) 0.0316(17) 0.027(2) 0.0086(15) 0.0024(15) 0.0019(14)
C5 0.0288(18) 0.0217(15) 0.025(2) 0.0067(14) 0.0017(15) -0.0001(13)
C31 0.0245(17) 0.0208(14) 0.0210(19) 0.0044(14) -0.0007(14) -0.0012(13)
C4 0.0194(16) 0.0226(15) 0.027(2) 0.0081(14) 0.0015(14) -0.0012(13)
C63 0.0287(18) 0.0216(15) 0.0236(19) 0.0045(14) -0.0004(15) -0.0029(13)
C42 0.0186(16) 0.0240(15) 0.0249(19) 0.0061(14) 0.0043(14) 0.0020(13)
C7 0.0329(19) 0.0299(16) 0.023(2) 0.0083(15) -0.0021(15) -0.0044(14)
C10 0.0216(18) 0.048(2) 0.024(2) 0.0045(17) 0.0021(15) -0.0044(15)
C48 0.0293(19) 0.0290(16) 0.032(2) 0.0104(16) 0.0046(16) 0.0101(14)
C55 0.0180(16) 0.0246(15) 0.0218(19) 0.0040(14) 0.0013(14) 0.0020(13)
C61 0.035(2) 0.0359(18) 0.028(2) 0.0050(16) -0.0023(16) -0.0044(16)
C67 0.0287(18) 0.0319(17) 0.0193(19) 0.0065(15) -0.0006(15) -0.0037(14)
C35 0.0203(17) 0.0268(15) 0.027(2) 0.0112(15) 0.0013(14) 0.0009(13)
C69 0.0279(18) 0.0273(16) 0.030(2) 0.0099(15) -0.0028(15) -0.0047(14)
C3 0.0268(18) 0.0305(16) 0.029(2) 0.0084(15) 0.0034(15) -0.0062(14)
C64 0.0279(18) 0.0205(14) 0.0191(18) 0.0056(13) -0.0005(14) 0.0004(13)
C68 0.0295(19) 0.0353(17) 0.032(2) 0.0129(16) -0.0021(16) -0.0061(15)
C58 0.0321(19) 0.0360(18) 0.0215(19) 0.0090(15) 0.0018(15) 0.0063(15)
C39 0.0257(18) 0.0255(15) 0.027(2) 0.0035(15) 0.0026(15) 0.0013(13)
C30 0.0244(19) 0.0416(19) 0.030(2) 0.0010(17) 0.0013(16) 0.0058(15)
C6 0.0284(18) 0.0257(15) 0.0148(18) 0.0041(13) -0.0011(14) 0.0040(13)
C38 0.036(2) 0.0347(18) 0.023(2) 0.0036(16) 0.0029(16) 0.0061(15)
C75 0.0293(19) 0.0242(15) 0.031(2) 0.0078(15) -0.0017(15) -0.0035(14)
C59 0.036(2) 0.0268(16) 0.030(2) 0.0062(15) 0.0089(16) 0.0077(15)
C40 0.0244(17) 0.0245(15) 0.028(2) 0.0077(14) 0.0041(15) 0.0025(13)
C56 0.0295(18) 0.0247(16) 0.030(2) 0.0094(15) 0.0038(16) 0.0053(14)
C29 0.037(2) 0.0358(18) 0.031(2) 0.0083(17) -0.0019(17) 0.0159(16)
C33 0.046(2) 0.0314(17) 0.0147(19) 0.0043(15) -0.0052(16) 0.0072(16)
C22 0.0268(19) 0.0341(17) 0.032(2) 0.0093(16) -0.0052(16) 0.0000(15)
C72 0.0268(18) 0.0310(16) 0.022(2) 0.0077(15) 0.0008(15) 0.0018(14)
C76 0.036(2) 0.0373(18) 0.028(2) 0.0179(16) 0.0008(16) -0.0036(16)
C78 0.035(2) 0.0283(16) 0.023(2) 0.0035(15) 0.0000(16) -0.0032(15)
C27 0.038(2) 0.0286(16) 0.021(2) 0.0039(15) 0.0023(16) 0.0063(15)
C45 0.0248(18) 0.0275(16) 0.0191(19) 0.0016(14) -0.0004(14) -0.0022(13)
C32 0.035(2) 0.0325(17) 0.029(2) 0.0116(16) 0.0086(17) 0.0003(15)
C8 0.038(2) 0.0316(17) 0.032(2) 0.0045(16) 0.0065(17) -0.0116(15)
C53 0.0204(16) 0.0237(15) 0.0220(19) 0.0052(14) 0.0005(14) 0.0031(13)
C52 0.0221(16) 0.0190(14) 0.0206(18) 0.0056(13) -0.0014(14) 0.0029(12)
C71 0.0245(17) 0.0232(15) 0.030(2) 0.0098(15) -0.0002(15) 0.0005(13)
C57 0.035(2) 0.0341(17) 0.030(2) 0.0186(16) 0.0064(16) 0.0083(15)
C60 0.0301(19) 0.0265(16) 0.0224(19) 0.0078(14) 0.0010(15) 0.0038(14)
C9 0.039(2) 0.0292(16) 0.0203(19) 0.0046(15) 0.0031(16) -0.0110(15)
C36 0.034(2) 0.0280(16) 0.030(2) 0.0088(16) -0.0001(16) 0.0076(15)
C19 0.0262(18) 0.0235(15) 0.032(2) 0.0057(15) -0.0025(15) 0.0014(13)
C47 0.0273(17) 0.0188(14) 0.0251(19) 0.0056(14) -0.0017(15) -0.0001(13)
C73 0.039(2) 0.0369(19) 0.057(3) 0.0103(19) 0.000(2) 0.0114(17)
C26 0.0309(19) 0.0274(16) 0.030(2) 0.0088(15) 0.0043(16) -0.0004(14)
C54 0.042(2) 0.0372(19) 0.058(3) 0.0148(19) 0.004(2) -0.0136(17)
C46 0.0332(19) 0.0271(16) 0.0220(19) 0.0091(15) 0.0016(15) 0.0015(14)
C37 0.050(2) 0.0385(19) 0.024(2) 0.0144(17) 0.0026(17) 0.0074(17)
C49 0.0298(19) 0.0366(18) 0.033(2) 0.0170(17) -0.0022(16) 0.0065(15)
C43 0.0232(17) 0.0262(15) 0.028(2) 0.0104(15) 0.0005(15) -0.0005(13)
C2 0.0284(19) 0.0356(17) 0.0188(19) 0.0039(15) 0.0047(15) -0.0088(15)
C25 0.0327(19) 0.0273(16) 0.0224(19) 0.0096(15) 0.0006(15) 0.0047(14)
C44 0.0290(18) 0.0347(17) 0.0201(19) 0.0101(15) -0.0021(15) 0.0025(14)
C13 0.053(2) 0.0263(16) 0.0142(19) 0.0050(15) -0.0006(16) -0.0082(16)
C28 0.037(2) 0.0343(18) 0.038(2) 0.0036(17) 0.0038(18) 0.0118(16)
C14 0.044(2) 0.050(2) 0.059(3) 0.016(2) -0.002(2) 0.0238(19)
C21 0.040(2) 0.060(2) 0.040(3) 0.010(2) -0.0116(19) -0.0044(19)
C1 0.038(2) 0.066(2) 0.032(2) -0.001(2) 0.0149(19) -0.0174(19)
C34 0.045(2) 0.0363(19) 0.072(3) 0.015(2) 0.018(2) -0.0143(18)

loop_
_atom_type_symbol
_atom_type_description
_atom_type_scat_dispersion_real
_atom_type_scat_dispersion_imag
_atom_type_scat_source
C C 0.0033 0.0016 'International Tables Vol C Tables 4.2.6.8 and 6.1.1.4'
H H 0.0000 0.0000 'International Tables Vol C Tables 4.2.6.8 and 6.1.1.4'
O O 0.0106 0.0060 'International Tables Vol C Tables 4.2.6.8 and 6.1.1.4'

loop_
_geom_angle_atom_site_label_1
_geom_angle_atom_site_label_2
_geom_angle_atom_site_label_3
_geom_angle
C54 O6 C51 115.8(2)
C73 O8 C71 116.2(2)
C11 O2 C14 116.5(3)
C31 O4 C34 116.4(2)
C20 C15 C4 120.8(3)
C16 C15 C20 117.3(3)
C16 C15 C4 121.9(3)
C15 C20 H20 119.4
C19 C20 C15 121.2(3)
C19 C20 H20 119.4
C15 C16 H16 119.2
C15 C16 C17 121.6(3)
C17 C16 H16 119.2
C65 C66 H66 113.8
C65 C66 C62 107.7(2)
C62 C66 H66 113.8
C67 C66 H66 113.8
C67 C66 C65 100.4(3)
C67 C66 C62 106.1(2)
H41A C41 H41B 109.5
H41A C41 H41C 109.5
H41B C41 H41C 109.5
C42 C41 H41A 109.5
C42 C41 H41B 109.5
C42 C41 H41C 109.5
C66 C65 H65 113.5
C66 C65 C69 106.9(2)
C69 C65 H65 113.5
C64 C65 C66 102.5(2)
C64 C65 H65 113.5
C64 C65 C69 105.9(2)
O2 C11 C12 110.7(2)
O2 C11 C4 108.6(2)
O2 C11 C10 117.4(2)
C12 C11 C4 111.6(2)
C10 C11 C12 107.7(3)
C10 C11 C4 100.4(2)
C17 C18 H18 120.4
C17 C18 C19 119.3(3)
C19 C18 H18 120.4
C11 C12 H12 112.8
C7 C12 C11 111.4(3)
C7 C12 H12 112.8
C13 C12 C11 108.2(3)
C13 C12 H12 112.8
C13 C12 C7 97.9(2)
O7 C74 C62 127.1(3)
O7 C74 C72 127.3(3)
C72 C74 C62 105.5(3)
H70A C70 H70B 109.5
C69 C70 H70A 111.7
C69 C70 H70B 111.7
C71 C70 H70A 111.7
C71 C70 H70B 111.7
C71 C70 C69 100.2(3)
C74 C62 C66 101.0(2)
C74 C62 C63 103.3(2)
C74 C62 C61 114.4(3)
C63 C62 C66 103.8(2)
C61 C62 C66 117.2(3)
C61 C62 C63 115.1(3)
C16 C17 H17 120.0
C18 C17 C16 120.0(3)
C18 C17 H17 120.0
C76 C77 H77 120.6
C76 C77 C78 118.8(3)
C78 C77 H77 120.6
C80 C79 H79 119.3
C78 C79 H79 119.3
C78 C79 C80 121.4(3)
H50A C50 H50B 109.4
C51 C50 H50A 111.6
C51 C50 H50B 111.6
C51 C50 C48 100.6(2)
C48 C50 H50A 111.6
C48 C50 H50B 111.6
O6 C51 C50 117.4(2)
O6 C51 C45 109.9(2)
O6 C51 C52 108.9(2)
C50 C51 C45 108.5(3)
C50 C51 C52 100.7(2)
C52 C51 C45 111.1(2)
C79 C80 C64 122.3(3)
C79 C80 C75 117.1(3)
C75 C80 C64 120.6(3)
C23 C24 C31 113.0(2)
C23 C24 C35 112.8(2)
C23 C24 C25 103.9(3)
C35 C24 C31 112.9(3)
C35 C24 C25 115.8(2)
C25 C24 C31 97.3(2)
C24 C23 H23A 111.2
C24 C23 H23B 111.2
C24 C23 C22 102.9(2)
H23A C23 H23B 109.1
C22 C23 H23A 111.2
C22 C23 H23B 111.2
C4 C5 H5 113.8
C4 C5 C6 102.2(2)
C4 C5 C9 105.8(2)
C6 C5 H5 113.8
C6 C5 C9 106.3(3)
C9 C5 H5 113.8
O4 C31 C24 108.6(2)
O4 C31 C30 117.7(3)
O4 C31 C32 110.3(2)
C30 C31 C24 100.4(2)
C30 C31 C32 108.6(3)
C32 C31 C24 110.9(3)
C15 C4 C11 111.4(2)
C15 C4 C5 116.6(2)
C15 C4 C3 114.1(3)
C5 C4 C11 97.6(2)
C5 C4 C3 103.9(2)
C3 C4 C11 112.0(3)
C62 C63 H63A 111.0
C62 C63 H63B 111.0
H63A C63 H63B 109.0
C64 C63 C62 103.7(2)
C64 C63 H63A 111.0
C64 C63 H63B 111.0
C41 C42 C53 114.6(3)
C41 C42 C46 114.4(3)
C41 C42 C43 117.5(2)
C53 C42 C43 103.5(2)
C46 C42 C53 103.4(2)
C46 C42 C43 101.6(2)
C12 C7 H7 112.8
C6 C7 C12 98.4(3)
C6 C7 H7 112.8
C8 C7 C12 115.3(3)
C8 C7 H7 112.8
C8 C7 C6 103.4(3)
C11 C10 H10A 111.6
C11 C10 H10B 111.6
C11 C10 C9 100.8(2)
H10A C10 H10B 109.4
C9 C10 H10A 111.6
C9 C10 H10B 111.6
C50 C48 H48 113.5
C50 C48 C47 104.3(2)
C47 C48 H48 113.5
C49 C48 C50 107.3(3)
C49 C48 H48 113.5
C49 C48 C47 103.9(2)
C56 C55 C52 120.2(3)
C60 C55 C56 117.5(3)
C60 C55 C52 122.2(3)
C62 C61 H61A 109.5
C62 C61 H61B 109.5
C62 C61 H61C 109.5
H61A C61 H61B 109.5
H61A C61 H61C 109.5
H61B C61 H61C 109.5
C66 C67 H67 112.7
C66 C67 C72 98.6(2)
C68 C67 C66 103.8(3)
C68 C67 H67 112.7
C68 C67 C72 115.1(3)
C72 C67 H67 112.7
C40 C35 C24 121.2(3)
C36 C35 C24 121.7(3)
C36 C35 C40 117.1(3)
C65 C69 H69 113.4
C70 C69 C65 104.4(2)
C70 C69 H69 113.4
C68 C69 C65 103.8(3)
C68 C69 C70 107.4(3)
C68 C69 H69 113.4
C4 C3 H3A 111.2
C4 C3 H3B 111.2
C4 C3 C2 102.6(2)
H3A C3 H3B 109.2
C2 C3 H3A 111.2
C2 C3 H3B 111.2
C65 C64 C71 97.1(2)
C80 C64 C65 116.2(2)
C80 C64 C63 112.6(2)
C80 C64 C71 113.6(3)
C63 C64 C65 103.8(2)
C63 C64 C71 112.3(2)
C67 C68 C69 100.9(2)
C67 C68 H68A 111.6
C67 C68 H68B 111.6
C69 C68 H68A 111.6
C69 C68 H68B 111.6
H68A C68 H68B 109.4
C59 C58 H58 120.4
C59 C58 C57 119.1(3)
C57 C58 H58 120.4
C38 C39 H39 119.6
C40 C39 H39 119.6
C40 C39 C38 120.8(3)
C31 C30 H30A 111.6
C31 C30 H30B 111.6
C31 C30 C29 100.9(3)
H30A C30 H30B 109.4
C29 C30 H30A 111.6
C29 C30 H30B 111.6
C5 C6 H6 113.8
C5 C6 C2 107.7(2)
C7 C6 C5 100.6(2)
C7 C6 H6 113.8
C7 C6 C2 105.9(2)
C2 C6 H6 113.8
C39 C38 H38 120.8
C37 C38 C39 118.5(3)
C37 C38 H38 120.8
C80 C75 H75 119.3
C76 C75 C80 121.3(3)
C76 C75 H75 119.3
C58 C59 H59 119.7
C58 C59 C60 120.7(3)
C60 C59 H59 119.7
C35 C40 H40 119.2
C39 C40 C35 121.6(3)
C39 C40 H40 119.2
C55 C56 H56 119.3
C57 C56 C55 121.4(3)
C57 C56 H56 119.3
C30 C29 H29 113.5
C30 C29 C25 104.1(2)
C25 C29 H29 113.5
C28 C29 C30 107.9(3)
C28 C29 H29 113.5
C28 C29 C25 103.4(3)
O3 C33 C22 126.5(3)
O3 C33 C32 128.4(3)
C32 C33 C22 105.0(3)
C23 C22 C26 103.9(3)
C33 C22 C23 103.5(3)
C33 C22 C26 101.4(2)
C33 C22 C21 114.7(3)
C21 C22 C23 115.0(3)
C21 C22 C26 116.5(3)
C74 C72 C67 97.0(2)
C74 C72 H72 112.5
C74 C72 C71 110.2(2)
C67 C72 H72 112.5
C67 C72 C71 111.3(2)
C71 C72 H72 112.5
C77 C76 H76 119.6
C75 C76 C77 120.9(3)
C75 C76 H76 119.6
C77 C78 C79 120.6(3)
C77 C78 H78 119.7
C79 C78 H78 119.7
C32 C27 H27 112.8
C26 C27 H27 112.8
C26 C27 C32 98.0(2)
C28 C27 H27 112.8
C28 C27 C32 115.3(3)
C28 C27 C26 103.8(3)
C51 C45 H45 112.6
C46 C45 C51 109.6(3)
C46 C45 H45 112.6
C46 C45 C44 97.1(2)
C44 C45 C51 111.4(2)
C44 C45 H45 112.6
C31 C32 C27 111.9(3)
C31 C32 H32 112.3
C33 C32 C31 109.5(3)
C33 C32 C27 97.8(3)
C33 C32 H32 112.3
C27 C32 H32 112.3
C7 C8 H8A 111.6
C7 C8 H8B 111.6
C7 C8 C9 100.8(3)
H8A C8 H8B 109.4
C9 C8 H8A 111.6
C9 C8 H8B 111.6
C42 C53 H53A 111.1
C42 C53 H53B 111.1
H53A C53 H53B 109.1
C52 C53 C42 103.4(2)
C52 C53 H53A 111.1
C52 C53 H53B 111.1
C55 C52 C51 113.2(2)
C55 C52 C53 112.6(3)
C55 C52 C47 115.7(2)
C53 C52 C51 112.4(2)
C53 C52 C47 104.3(2)
C47 C52 C51 97.5(2)
O8 C71 C70 116.9(3)
O8 C71 C64 108.8(2)
O8 C71 C72 110.2(2)
C70 C71 C64 100.6(2)
C70 C71 C72 109.0(2)
C72 C71 C64 110.9(3)
C58 C57 H57 119.9
C56 C57 C58 120.2(3)
C56 C57 H57 119.9
C55 C60 C59 121.0(3)
C55 C60 H60 119.5
C59 C60 H60 119.5
C5 C9 H9 113.3
C10 C9 C5 104.3(2)
C10 C9 H9 113.3
C8 C9 C5 104.1(2)
C8 C9 C10 107.9(3)
C8 C9 H9 113.3
C35 C36 H36 119.2
C35 C36 C37 121.7(3)
C37 C36 H36 119.2
C20 C19 C18 120.5(3)
C20 C19 H19 119.7
C18 C19 H19 119.7
C48 C47 H47 113.8
C52 C47 C48 105.7(2)
C52 C47 H47 113.8
C52 C47 C43 101.7(2)
C43 C47 C48 107.0(3)
C43 C47 H47 113.8
O8 C73 H73A 109.5
O8 C73 H73B 109.5
O8 C73 H73C 109.5
H73A C73 H73B 109.5
H73A C73 H73C 109.5
H73B C73 H73C 109.5
C22 C26 H26 113.8
C27 C26 C22 106.6(2)
C27 C26 H26 113.8
C25 C26 C22 107.7(3)
C25 C26 C27 99.8(3)
C25 C26 H26 113.8
O6 C54 H54A 109.5
O6 C54 H54B 109.5
O6 C54 H54C 109.5
H54A C54 H54B 109.5
H54A C54 H54C 109.5
H54B C54 H54C 109.5
O5 C46 C42 126.6(3)
O5 C46 C45 128.1(3)
C45 C46 C42 105.2(2)
C38 C37 C36 120.3(3)
C38 C37 H37 119.9
C36 C37 H37 119.9
C48 C49 H49A 111.6
C48 C49 H49B 111.6
H49A C49 H49B 109.4
C44 C49 C48 101.0(3)
C44 C49 H49A 111.6
C44 C49 H49B 111.6
C42 C43 H43 113.7
C47 C43 C42 108.3(2)
C47 C43 H43 113.7
C44 C43 C42 105.7(2)
C44 C43 C47 100.7(2)
C44 C43 H43 113.7
C3 C2 C6 104.1(2)
C13 C2 C3 103.5(3)
C13 C2 C6 102.0(3)
C13 C2 C1 114.0(3)
C1 C2 C3 114.5(3)
C1 C2 C6 117.0(3)
C24 C25 C29 105.8(3)
C24 C25 C26 102.2(2)
C24 C25 H25 113.5
C29 C25 H25 113.5
C26 C25 C29 107.4(2)
C26 C25 H25 113.5
C45 C44 H44 113.0
C49 C44 C45 114.5(2)
C49 C44 C43 103.7(3)
C49 C44 H44 113.0
C43 C44 C45 98.5(2)
C43 C44 H44 113.0
O1 C13 C12 127.3(3)
O1 C13 C2 127.0(3)
C12 C13 C2 105.6(2)
C29 C28 H28A 111.6
C29 C28 H28B 111.6
C27 C28 C29 100.9(3)
C27 C28 H28A 111.6
C27 C28 H28B 111.6
H28A C28 H28B 109.4
O2 C14 H14A 109.5
O2 C14 H14B 109.5
O2 C14 H14C 109.5
H14A C14 H14B 109.5
H14A C14 H14C 109.5
H14B C14 H14C 109.5
C22 C21 H21A 109.5
C22 C21 H21B 109.5
C22 C21 H21C 109.5
H21A C21 H21B 109.5
H21A C21 H21C 109.5
H21B C21 H21C 109.5
C2 C1 H1A 109.5
C2 C1 H1B 109.5
C2 C1 H1C 109.5
H1A C1 H1B 109.5
H1A C1 H1C 109.5
H1B C1 H1C 109.5
O4 C34 H34A 109.5
O4 C34 H34B 109.5
O4 C34 H34C 109.5
H34A C34 H34B 109.5
H34A C34 H34C 109.5
H34B C34 H34C 109.5

loop_
_geom_bond_atom_site_label_1
_geom_bond_atom_site_label_2
_geom_bond_distance
O6 C51 1.428(3)
O6 C54 1.427(4)
O8 C71 1.427(3)
O8 C73 1.422(4)
O2 C11 1.416(3)
O2 C14 1.435(4)
O7 C74 1.215(4)
O4 C31 1.425(3)
O4 C34 1.426(4)
O5 C46 1.216(4)
O3 C33 1.214(4)
O1 C13 1.220(4)
C15 C20 1.398(4)
C15 C16 1.391(4)
C15 C4 1.511(4)
C20 H20 0.9500
C20 C19 1.389(4)
C16 H16 0.9500
C16 C17 1.402(4)
C66 H66 1.0000
C66 C65 1.545(4)
C66 C62 1.574(4)
C66 C67 1.543(4)
C41 H41A 0.9800
C41 H41B 0.9800
C41 H41C 0.9800
C41 C42 1.514(4)
C65 H65 1.0000
C65 C69 1.578(4)
C65 C64 1.544(4)
C11 C12 1.568(4)
C11 C4 1.577(4)
C11 C10 1.532(4)
C18 H18 0.9500
C18 C17 1.376(4)
C18 C19 1.390(4)
C12 H12 1.0000
C12 C7 1.553(4)
C12 C13 1.503(4)
C74 C62 1.516(4)
C74 C72 1.511(5)
C70 H70A 0.9900
C70 H70B 0.9900
C70 C69 1.549(4)
C70 C71 1.533(4)
C62 C63 1.545(4)
C62 C61 1.518(4)
C17 H17 0.9500
C77 H77 0.9500
C77 C76 1.381(4)
C77 C78 1.385(4)
C79 H79 0.9500
C79 C80 1.392(4)
C79 C78 1.388(4)
C50 H50A 0.9900
C50 H50B 0.9900
C50 C51 1.528(4)
C50 C48 1.548(4)
C51 C45 1.570(4)
C51 C52 1.567(4)
C80 C64 1.523(4)
C80 C75 1.405(4)
C24 C23 1.522(4)
C24 C31 1.574(4)
C24 C35 1.526(4)
C24 C25 1.538(4)
C23 H23A 0.9900
C23 H23B 0.9900
C23 C22 1.545(5)
C5 H5 1.0000
C5 C4 1.532(4)
C5 C6 1.557(4)
C5 C9 1.586(4)
C31 C30 1.517(4)
C31 C32 1.549(5)
C4 C3 1.536(4)
C63 H63A 0.9900
C63 H63B 0.9900
C63 C64 1.526(4)
C42 C53 1.549(4)
C42 C46 1.524(4)
C42 C43 1.568(4)
C7 H7 1.0000
C7 C6 1.550(4)
C7 C8 1.519(4)
C10 H10A 0.9900
C10 H10B 0.9900
C10 C9 1.541(4)
C48 H48 1.0000
C48 C47 1.578(4)
C48 C49 1.536(5)
C55 C56 1.405(4)
C55 C52 1.515(4)
C55 C60 1.393(4)
C61 H61A 0.9800
C61 H61B 0.9800
C61 H61C 0.9800
C67 H67 1.0000
C67 C68 1.512(4)
C67 C72 1.553(4)
C35 C40 1.393(4)
C35 C36 1.391(4)
C69 H69 1.0000
C69 C68 1.529(4)
C3 H3A 0.9900
C3 H3B 0.9900
C3 C2 1.548(4)
C64 C71 1.573(4)
C68 H68A 0.9900
C68 H68B 0.9900
C58 H58 0.9500
C58 C59 1.381(4)
C58 C57 1.393(4)
C39 H39 0.9500
C39 C38 1.389(4)
C39 C40 1.379(4)
C30 H30A 0.9900
C30 H30B 0.9900
C30 C29 1.546(4)
C6 H6 1.0000
C6 C2 1.558(4)
C38 H38 0.9500
C38 C37 1.386(4)
C75 H75 0.9500
C75 C76 1.378(4)
C59 H59 0.9500
C59 C60 1.396(4)
C40 H40 0.9500
C56 H56 0.9500
C56 C57 1.385(4)
C29 H29 1.0000
C29 C25 1.575(5)
C29 C28 1.526(5)
C33 C22 1.526(4)
C33 C32 1.511(5)
C22 C26 1.562(4)
C22 C21 1.528(5)
C72 H72 1.0000
C72 C71 1.565(4)
C76 H76 0.9500
C78 H78 0.9500
C27 H27 1.0000
C27 C32 1.557(4)
C27 C26 1.550(4)
C27 C28 1.504(5)
C45 H45 1.0000
C45 C46 1.512(4)
C45 C44 1.557(4)
C32 H32 1.0000
C8 H8A 0.9900
C8 H8B 0.9900
C8 C9 1.522(5)
C53 H53A 0.9900
C53 H53B 0.9900
C53 C52 1.525(4)
C52 C47 1.544(4)
C57 H57 0.9500
C60 H60 0.9500
C9 H9 1.0000
C36 H36 0.9500
C36 C37 1.392(5)
C19 H19 0.9500
C47 H47 1.0000
C47 C43 1.550(4)
C73 H73A 0.9800
C73 H73B 0.9800
C73 H73C 0.9800
C26 H26 1.0000
C26 C25 1.545(5)
C54 H54A 0.9800
C54 H54B 0.9800
C54 H54C 0.9800
C37 H37 0.9500
C49 H49A 0.9900
C49 H49B 0.9900
C49 C44 1.519(4)
C43 H43 1.0000
C43 C44 1.549(4)
C2 C13 1.512(5)
C2 C1 1.527(4)
C25 H25 1.0000
C44 H44 1.0000
C28 H28A 0.9900
C28 H28B 0.9900
C14 H14A 0.9800
C14 H14B 0.9800
C14 H14C 0.9800
C21 H21A 0.9800
C21 H21B 0.9800
C21 H21C 0.9800
C1 H1A 0.9800
C1 H1B 0.9800
C1 H1C 0.9800
C34 H34A 0.9800
C34 H34B 0.9800
C34 H34C 0.9800
